data_4031432
loop_
_publ_author_name
'Donaldson, J.D.'
'Laughlin, D.R.'
'Puxley, D.C.'

_publ_section_title
;
 The crystal structures of tritin(II) bromide pentafluoride and ditin(II)
 chloride trifluoride
;
_journal_name_full
;
Journal of the Chemical Society. Dalton Transactions, Inorganic Chemistry 
(1972-)
;
_journal_page_first 865
_journal_page_last 868
_journal_volume 1977
_journal_year 1977
_chemical_formula_sum 'Cl F3 Sn2'
_chemical_name_systematic 'Sn2 Cl F3'
_space_group_IT_number 19
_symmetry_space_group_name_Hall 'P 2ac 2ab'
_symmetry_space_group_name_H-M 'P 21 21 21'
_cell_angle_alpha 90
_cell_angle_beta 90
_cell_angle_gamma 90
_cell_formula_units_Z 4
_cell_length_a 7.88
_cell_length_b 7.88
_cell_length_c 7.88
_cell_volume 489.304
_citation_journal_id_ASTM JCDTBI
_cod_data_source_file Donaldson_JCDTBI_1977_130.cif
_cod_data_source_block Cl1F3Sn2
_cod_original_cell_volume 489.3039
_cod_original_formula_sum 'Cl1 F3 Sn2'
_cod_database_code 4031432

loop_
_symmetry_equiv_pos_as_xyz
x,y,z
-x+1/2,-y,z+1/2
x+1/2,-y+1/2,-z
-x,y+1/2,-z+1/2

loop_
_atom_site_label
_atom_site_type_symbol
_atom_site_fract_x
_atom_site_fract_y
_atom_site_fract_z
_atom_site_occupancy
_atom_site_U_iso_or_equiv
F2 F-1 0.1162 -0.1237 0.1344 1 0.0
F1 F-1 -0.1247 0.1326 0.1146 1 0.0
F3 F-1 0.1331 0.1186 -0.124 1 0.0
Sn2 Sn+2 -0.3991 -0.3989 -0.3991 1 0.0
Cl1 Cl-1 0.2626 0.2596 0.261 1 0.0
Sn1 Sn+2 -0.0672 -0.0677 -0.0673 1 0.0
